data_1529938
loop_
_publ_author_name
'Firor, R.L.'
'Seff, K.'

_publ_section_title
;
 Hydrolysis in zeolites. Five-coordinate aluminum(III). Investigations of
 two hydrated partially ion-exchanged zeolite A crystal structures, Ni(II)
 Na-A and Fe(II) Na-A
;
_journal_name_full 'Journal of Physical Chemistry'
_journal_page_first 1650
_journal_page_last 1655
_journal_volume 82
_journal_year 1978
_chemical_formula_sum 'Al12 Fe2.7 H29.6 Na2 O62.8 Si12'
_chemical_name_systematic 'Fe2.7 Na2 (Si12 Al12 O48) (H2 O)14.8'
_space_group_IT_number 221
_symmetry_space_group_name_Hall '-P 4 2 3'
_symmetry_space_group_name_H-M 'P m -3 m'
_cell_angle_alpha 90
_cell_angle_beta 90
_cell_angle_gamma 90
_cell_formula_units_Z 1
_cell_length_a 12.238
_cell_length_b 12.238
_cell_length_c 12.238
_cell_volume 1832.869
_citation_journal_id_ASTM JPCHAX
_cod_data_source_file Firor_JPCHAX_1978_448.cif
_cod_data_source_block H29.6Al12Fe2.7Na2O62.8Si12
_cod_original_formula_sum 'H29.6 Al12 Fe2.7 Na2 O62.8 Si12'
_cod_database_code 1529938

loop_
_symmetry_equiv_pos_as_xyz
x,y,z
-y,x,z
-x,-y,z
y,-x,z
x,-y,-z
y,x,-z
-x,y,-z
-y,-x,-z
z,x,y
-x,z,y
-z,-x,y
x,-z,y
z,-x,-y
x,z,-y
-z,x,-y
-x,-z,-y
y,z,x
y,-z,-x
z,y,-x
-y,z,-x
-z,-y,-x
-y,-z,x
z,-y,x
-z,y,x
-x,-y,-z
y,-x,-z
x,y,-z
-y,x,-z
-x,y,z
-y,-x,z
x,-y,z
y,x,z
-z,-x,-y
x,-z,-y
z,x,-y
-x,z,-y
-z,x,y
-x,-z,y
z,-x,y
x,z,y
-y,-z,-x
-y,z,x
-z,-y,x
y,-z,x
z,y,x
y,z,-x
-z,y,-x
z,-y,-x

loop_
_atom_site_label
_atom_site_type_symbol
_atom_site_fract_x
_atom_site_fract_y
_atom_site_fract_z
_atom_site_occupancy
_atom_site_U_iso_or_equiv
O4 O-2 0.273 0.273 0.441 0.25 0.0
O5 O-2 0.063 0.112 0.112 0.2 0.0
O3 O-2 0.1151 0.1151 0.3366 1 0.0
O2 O-2 0 0.2948 0.2948 1 0.0
O1 O-2 0 0.223 0.5 1 0.0
Na1 Na+1 0.211 0.211 0.211 0.25 0.0
Fe2 Fe+2 0 0 0 0.7 0.0
O6 O-2 0.12 0.426 0.5 0.1667 0.0
Fe1 Fe+2 0.26 0.26 0.26 0.25 0.0
Si1 Si+4 0 0.184 0.37 0.5 0.0
Al1 Al+3 0 0.184 0.37 0.5 0.0
